data_1100307
loop_
_publ_author_name
'Reetz, M. T.'
'W\"unsch, T.'
'Harms, K.'

_publ_section_title
;
 Stereoselective synthesis of \a,\g-diamino-\b-hydroxy amino acid esters:
 A new class of amino acids
;
_journal_coden_ASTM TASYE3
_journal_issue 6
_journal_name_full 'Tetrahedron: Asymmetry'
_journal_page_first 371
_journal_page_last 374
_journal_paper_doi 10.1016/0957-4166(90)90036-a
_journal_volume 1
_journal_year 1990
_chemical_formula_sum 'C30 H38 N2 O5'
_space_group_IT_number 2
_symmetry_cell_setting triclinic
_symmetry_Int_Tables_number 2
_symmetry_space_group_name_Hall '-P 1'
_symmetry_space_group_name_H-M 'P -1'
_cell_angle_alpha 97.07(1)
_cell_angle_beta 108.05(1)
_cell_angle_gamma 107.29(1)
_cell_formula_units_Z 2
_cell_length_a 9.617(1)
_cell_length_b 11.345(1)
_cell_length_c 15.090(2)
_cod_depositor_comments
;
 Restoring coordinates of atoms 'O5', 'C29', 'C30' and 'C31?' that were
 accidentally removed in a previous revision.

 Antanas Vaitkus,
 2017-09-09
;
_cod_database_code 1100307

loop_
_symmetry_equiv_pos_site_id
_symmetry_equiv_pos_as_xyz
1 x,y,z
2 -x,-y,-z

loop_
_atom_site_label
_atom_site_type_symbol
_atom_site_fract_x
_atom_site_fract_y
_atom_site_fract_z
O1 O 0.8831(5) 0.7127(3) 0.2951(3)
O2 O 1.0196(4) 0.6936(3) 0.4364(3)
O3 O 0.6780(4) 0.4515(3) 0.3850(2)
O4 O 1.1702(4) 0.5071(3) 0.3441(2)
N1 N 0.9511(4) 0.4467(3) 0.3787(2)
N2 N 0.6447(3) 0.3099(3) 0.1403(2)
C1 C 0.9249(6) 0.6471(5) 0.3459(4)
C2 C 0.8690(5) 0.5065(4) 0.3126(3)
C3 C 0.6925(5) 0.4498(4) 0.2932(3)
C4 C 0.6147(4) 0.3135(3) 0.2306(3)
C5 C 0.4387(5) 0.2642(4) 0.2198(3)
C6 C 0.3583(5) 0.1217(4) 0.1888(3)
C7 C 0.3947(6) 0.0462(5) 0.2496(4)
C8 C 0.3179(9) -0.0855(6) 0.2215(6)
C9 C 0.209(1) -0.1385(7) 0.1334(8)
C10 C 0.1694(7) -0.0683(8) 0.0718(5)
C11 C 0.2419(6) 0.0614(6) 0.0975(4)
C12 C 0.5495(5) 0.3619(4) 0.0706(3)
C13 C 0.6231(6) 0.4048(4) -0.0006(3)
C14 C 0.5487(6) 0.3498(4) -0.0963(3)
C15 C 0.6122(9) 0.3905(6) -0.1631(4)
C16 C 0.7507(9) 0.4850(7) -0.1334(5)
C17 C 0.8263(7) 0.5420(7) -0.0400(5)
C18 C 0.7613(7) 0.5019(6) 0.0273(4)
C19 C 0.6355(5) 0.1850(3) 0.0938(3)
C20 C 0.7586(5) 0.1396(4) 0.1517(3)
C21 C 0.9170(6) 0.2175(4) 0.1860(3)
C22 C 1.0325(6) 0.1724(5) 0.2343(3)
C23 C 0.9922(8) 0.0524(6) 0.2480(4)
C24 C 0.8378(8) -0.0236(5) 0.2157(4)
C25 C 0.7196(6) 0.0197(4) 0.1682(3)
C26 C 1.0959(6) 0.4525(4) 0.3896(3)
C27 C 1.082(1) 0.8308(6) 0.4694(5)
C28 C 1.177(1) 0.8729(7) 0.5499(6)
H1 H 0.904(6) 0.396(5) 0.407(4)
H2 H 0.8892(5) 0.4898(4) 0.2547(3)
H3 H 0.609(6) 0.497(5) 0.389(3)
H4 H 0.6586(4) 0.2556(3) 0.2597(3)
H5 H 1.1449(6) 0.4117(4) 0.4354(3)
H6 H 0.6410(5) 0.4999(4) 0.2586(3)
H7 H 0.4329(5) 0.2925(4) 0.2808(3)
H8 H 0.3834(5) 0.3007(4) 0.1732(3)
H9 H 0.4741(6) 0.0846(5) 0.3124(4)
H10 H 0.3426(9) -0.1372(6) 0.2654(6)
H11 H 0.158(1) -0.2292(7) 0.1139(8)
H12 H 0.0902(7) -0.1085(8) 0.0093(5)
H13 H 0.2133(6) 0.1119(6) 0.0533(4)
H14 H 0.5377(5) 0.4333(4) 0.1047(3)
H15 H 0.4486(5) 0.2972(4) 0.0362(3)
H16 H 0.4498(6) 0.2811(4) -0.1182(3)
H17 H 0.5563(9) 0.3508(6) -0.2301(4)
H18 H 0.7958(9) 0.5115(7) -0.1795(5)
H19 H 0.9251(7) 0.6105(7) -0.0193(5)
H20 H 0.8160(7) 0.5441(6) 0.0940(4)
H21 H 0.6470(5) 0.1900(3) 0.0333(3)
H22 H 0.5346(5) 0.1243(3) 0.0832(3)
H23 H 0.9464(6) 0.3022(4) 0.1765(3)
H24 H 1.1408(6) 0.2261(5) 0.2575(3)
H25 H 1.0720(8) 0.0214(6) 0.2803(4)
H26 H 0.8099(8) -0.1078(5) 0.2262(4)
H27 H 0.6118(6) -0.0343(4) 0.1471(3)
H28 H 1.130(1) 0.8650(6) 0.4268(5)
H29 H 0.995(1) 0.8581(6) 0.4655(5)
H30 H 1.211(1) 0.9640(7) 0.5649(6)
H31 H 1.131(1) 0.8408(7) 0.5938(6)
H32 H 1.266(1) 0.8477(7) 0.5552(6)
O5 O 0.4851(4) 0.5793(3) 0.4003(2)
C29 C 0.549(1) 0.6902(9) 0.4805(6)
C30 C 0.529(3) 0.786(2) 0.454(1)
C31? C 0.651(3) 0.783(2) 0.480(1)

loop_
_atom_type_symbol
_atom_type_radius_bond
C 0.68
H 0.23
N 0.68
O 0.68
